data_1559801
loop_
_publ_author_name
'Giacobbe, Carlotta'
'Di Giuseppe, Dario'
'Zoboli, Alessandro'
'Lassinantti Gualtieri, Magdalena'
'Bonasoni, Paola'
'Moliterni, Anna'
'Corriero, Nicola'
'Altomare, Angela'
'Wright, Jonathan'
'Gualtieri, Alessandro F.'

_publ_section_title
;
 Crystal structure determination of a lifelong biopersistent asbestos
 fibre using single-crystal synchrotron X-ray micro-diffraction
;
_journal_issue 1
_journal_name_full IUCrJ
_journal_page_first 76
_journal_page_last 86
_journal_paper_doi 10.1107/S2052252520015079
_journal_volume 8
_journal_year 2021
_chemical_formula_sum 'Al0.17 Ca0.18 F0.08 Fe5.4 H1.92 Mg1.25 O23.92 Si8'
_chemical_formula_weight 954.66
_space_group_crystal_system monoclinic
_space_group_IT_number 12
_space_group_name_Hall '-C 2y'
_space_group_name_H-M_alt 'C 1 2/m 1'
_atom_sites_solution_hydrogens difmap
_audit_creation_method SHELXL-2014/7
_audit_update_record
;
2020-03-28 # Formatted by publCIF

;
_cell_angle_alpha 90
_cell_angle_beta 101.883(2)
_cell_angle_gamma 90
_cell_formula_units_Z 2
_cell_length_a 9.54396(20)
_cell_length_b 18.2455(4)
_cell_length_c 5.32660(12)
_cell_measurement_reflns_used 1070
_cell_measurement_temperature 293(2)
_cell_measurement_theta_max 14.78
_cell_measurement_theta_min 1.72
_cell_volume 907.67(3)
_computing_structure_refinement 'SHELXL-2014/7 (Sheldrick, 2014)'
_diffrn_ambient_temperature 293(2)
_diffrn_measured_fraction_theta_full 0.934
_diffrn_measured_fraction_theta_max 0.939
_diffrn_measurement_device_type 'ID11 diffractometer'
_diffrn_measurement_method 'phi scan'
_diffrn_radiation_probe x-ray
_diffrn_radiation_type synchrotron
_diffrn_radiation_wavelength 0.30909
_diffrn_reflns_av_R_equivalents 0.0296
_diffrn_reflns_av_unetI/netI 0.0119
_diffrn_reflns_Laue_measured_fraction_full 0.950
_diffrn_reflns_Laue_measured_fraction_max 0.939
_diffrn_reflns_limit_h_max 12
_diffrn_reflns_limit_h_min -12
_diffrn_reflns_limit_k_max 24
_diffrn_reflns_limit_k_min -24
_diffrn_reflns_limit_l_max 7
_diffrn_reflns_limit_l_min -7
_diffrn_reflns_number 7498
_diffrn_reflns_point_group_measured_fraction_full 0.950
_diffrn_reflns_point_group_measured_fraction_max 0.939
_diffrn_reflns_theta_full 10.688
_diffrn_reflns_theta_max 11.886
_diffrn_reflns_theta_min 1.699
_diffrn_source synchrotron
_diffrn_standards_interval_time 0.0
_diffrn_standards_number 1089
_exptl_absorpt_coefficient_mu 0.5
_exptl_absorpt_correction_type multi-scan
_exptl_absorpt_process_details 'SCALE3 ABSPACK; Oxford Diffraction, (2006)'
_exptl_crystal_colour 'pale green'
_exptl_crystal_density_diffrn 3.493
_exptl_crystal_description needle
_exptl_crystal_F_000 934.5
_exptl_crystal_size_max 0.001
_exptl_crystal_size_mid 0.001
_exptl_crystal_size_min 0.001
_exptl_transmission_factor_max 0.97
_exptl_transmission_factor_min 0.91
_refine_diff_density_max 1.275
_refine_diff_density_min -0.953
_refine_diff_density_rms 0.234
_refine_ls_extinction_method none
_refine_ls_goodness_of_fit_ref 1.296
_refine_ls_hydrogen_treatment refxyz
_refine_ls_matrix_type full
_refine_ls_number_parameters 107
_refine_ls_number_reflns 1089
_refine_ls_number_restraints 5
_refine_ls_restrained_S_all 1.293
_refine_ls_R_factor_all 0.0485
_refine_ls_R_factor_gt 0.0450
_refine_ls_shift/su_max 0.000
_refine_ls_shift/su_mean 0.000
_refine_ls_structure_factor_coef Fsqd
_refine_ls_weighting_details 'w=1/[\s^2^(Fo^2^)+(0.0581P)^2^+17.3651P] where P=(Fo^2^+2Fc^2^)/3'
_refine_ls_weighting_scheme calc
_refine_ls_wR_factor_gt 0.1570
_refine_ls_wR_factor_ref 0.1589
_reflns_Friedel_coverage 0.000
_reflns_number_gt 986
_reflns_number_total 1089
_reflns_threshold_expression 'I > 2\s(I)'
_cod_data_source_file ro5022.cif
_cod_data_source_block I
_cod_depositor_comments 'Adding full bibliography for 1559801--1559803.cif.'
_cod_original_sg_symbol_H-M 'C 2/m'
_cod_original_formula_sum 'Ca0.18 Fe5.40 Al0.17 Mg1.25 Si8 O23.92 F0.08 H1.92'
_cod_database_code 1559801
_publcif_datablock.id {f36309ef-3c22-480d-ba1a-fb7336d765c7}

_shelx_shelxl_version_number 2014/7
_shelx_space_group_comment
;
The symmetry employed for this shelxl refinement is uniquely defined
by the following loop, which should always be used as a source of
symmetry information in preference to the above space-group names.
They are only intended as comments.
;
_shelx_estimated_absorpt_t_min 1.000
_shelx_estimated_absorpt_t_max 1.000
_publcif_info_exptl_table_max_cols 4
_publcif_info_exptl_table_use_headnotes n

loop_
_space_group_symop_operation_xyz
'x, y, z'
'-x, y, -z'
'x+1/2, y+1/2, z'
'-x+1/2, y+1/2, -z'
'-x, -y, -z'
'x, -y, z'
'-x+1/2, -y+1/2, -z'
'x+1/2, -y+1/2, z'

loop_
_atom_site_label
_atom_site_type_symbol
_atom_site_fract_x
_atom_site_fract_y
_atom_site_fract_z
_atom_site_U_iso_or_equiv
_atom_site_adp_type
_atom_site_occupancy
_atom_site_site_symmetry_order
_atom_site_calc_flag
_atom_site_refinement_flags_posn
_atom_site_refinement_flags_adp
_atom_site_refinement_flags_occupancy
_atom_site_disorder_assembly
_atom_site_disorder_group
Fe1 Fe 0.0000 0.08535(7) 0.5000 0.0120(5) Uani 0.763(13) 2 d S T P . .
Mg1 Mg 0.0000 0.08535(7) 0.5000 0.0120(5) Uani 0.237(13) 2 d S T P . .
Fe2 Fe 0.0000 0.17889(8) 0.0000 0.0105(5) Uani 0.615(12) 2 d S T P . .
Mg2 Mg 0.0000 0.17889(8) 0.0000 0.0105(5) Uani 0.385(13) 2 d S T P . .
Fe3 Fe 0.0000 0.0000 0.0000 0.0135(6) Uani 0.827(18) 4 d S T P . .
Al3 Al 0.0000 0.0000 0.0000 0.0135(6) Uani 0.173(19) 4 d S T P . .
Fe4 Fe 0.0000 0.25861(7) 0.5000 0.0141(4) Uani 0.908(19) 2 d S T P . .
Ca4 Ca 0.0000 0.25861(7) 0.5000 0.0141(4) Uani 0.092(19) 2 d S T P . .
Si1 Si 0.28717(16) 0.08369(8) 0.2703(3) 0.0091(4) Uani 1 1 d . . . . .
Si2 Si 0.29771(16) 0.16760(8) 0.7762(3) 0.0095(4) Uani 1 1 d . . . . .
O1 O 0.1144(4) 0.0878(2) 0.2077(7) 0.0118(8) Uani 1 1 d . . . . .
O2 O 0.1247(4) 0.1727(2) 0.7136(7) 0.0124(8) Uani 1 1 d . . . . .
O3 O 0.1100(7) 0.0000 0.7073(11) 0.0165(12) Uani 0.96(3) 2 d S T P . .
F3 F 0.1100(7) 0.0000 0.7073(11) 0.0165(12) Uani 0.04(3) 2 d S T P . .
H3 H 0.213(13) 0.0000 0.72(2) 0.020 Uiso 0.96(3) 2 d S U P . .
O4 O 0.3814(4) 0.2436(2) 0.7696(7) 0.0143(8) Uani 1 1 d . . . . .
O5 O 0.3500(4) 0.1286(2) 0.0553(7) 0.0134(8) Uani 1 1 d . . . . .
O6 O 0.3504(4) 0.1202(2) 0.5494(7) 0.0150(8) Uani 1 1 d . . . . .
O7 O 0.3411(6) 0.0000 0.2746(11) 0.0155(11) Uani 1 2 d S T P . .

loop_
_atom_site_aniso_label
_atom_site_aniso_U_11
_atom_site_aniso_U_22
_atom_site_aniso_U_33
_atom_site_aniso_U_23
_atom_site_aniso_U_13
_atom_site_aniso_U_12
Fe1 0.0142(8) 0.0121(7) 0.0110(7) 0.000 0.0056(5) 0.000
Mg1 0.0142(8) 0.0121(7) 0.0110(7) 0.000 0.0056(5) 0.000
Fe2 0.0120(8) 0.0094(8) 0.0106(8) 0.000 0.0037(5) 0.000
Mg2 0.0120(8) 0.0094(8) 0.0106(8) 0.000 0.0037(5) 0.000
Fe3 0.0166(10) 0.0110(9) 0.0125(10) 0.000 0.0023(7) 0.000
Al3 0.0166(10) 0.0110(9) 0.0125(10) 0.000 0.0023(7) 0.000
Fe4 0.0145(6) 0.0169(6) 0.0122(6) 0.000 0.0058(4) 0.000
Ca4 0.0145(6) 0.0169(6) 0.0122(6) 0.000 0.0058(4) 0.000
Si1 0.0097(7) 0.0082(7) 0.0099(7) -0.0004(5) 0.0032(5) -0.0012(5)
Si2 0.0107(7) 0.0094(7) 0.0090(7) 0.0003(5) 0.0033(5) -0.0010(5)
O1 0.0114(18) 0.0134(19) 0.0108(18) 0.0004(13) 0.0032(14) 0.0009(13)
O2 0.0094(17) 0.017(2) 0.0114(18) 0.0010(14) 0.0034(14) -0.0007(14)
O3 0.021(3) 0.017(3) 0.013(3) 0.000 0.006(2) 0.000
F3 0.021(3) 0.017(3) 0.013(3) 0.000 0.006(2) 0.000
O4 0.0175(19) 0.0113(18) 0.0142(18) 0.0014(14) 0.0036(14) -0.0050(15)
O5 0.0123(18) 0.0144(18) 0.0140(17) 0.0042(14) 0.0035(14) -0.0007(14)
O6 0.0127(19) 0.018(2) 0.0142(18) -0.0063(15) 0.0024(14) 0.0005(15)
O7 0.010(2) 0.013(3) 0.023(3) 0.000 0.004(2) 0.000

loop_
_atom_type_symbol
_atom_type_description
_atom_type_scat_dispersion_real
_atom_type_scat_dispersion_imag
_atom_type_scat_source
O O -0.0009 0.0009 'International Tables Vol C Tables 4.2.6.8 and 6.1.1.4'
Si Si 0.0102 0.0123 'International Tables Vol C Tables 4.2.6.8 and 6.1.1.4'
Fe Fe 0.1190 0.1737 'International Tables Vol C Tables 4.2.6.8 and 6.1.1.4'
Mg Mg 0.0041 0.0061 'International Tables Vol C Tables 4.2.6.8 and 6.1.1.4'
Al Al 0.0073 0.0088 'International Tables Vol C Tables 4.2.6.8 and 6.1.1.4'
Ca Ca 0.0502 0.0583 'International Tables Vol C Tables 4.2.6.8 and 6.1.1.4'
F F -0.0002 0.0016 'International Tables Vol C Tables 4.2.6.8 and 6.1.1.4'
H H 0.0000 0.0000 'International Tables Vol C Tables 4.2.6.8 and 6.1.1.4'

loop_
_geom_angle_atom_site_label_1
_geom_angle_atom_site_label_2
_geom_angle_atom_site_label_3
_geom_angle
_geom_angle_site_symmetry_1
_geom_angle_site_symmetry_3
_geom_angle_publ_flag
O3 Fe1 F3 82.2 . 5_556 ?
O3 Fe1 O3 82.2(3) . 5_556 ?
F3 Fe1 O3 0.0 5_556 5_556 ?
O3 Fe1 O1 97.42(19) . . ?
F3 Fe1 O1 84.45(19) 5_556 . ?
O3 Fe1 O1 84.45(19) 5_556 . ?
O3 Fe1 O1 84.45(19) . 2_556 ?
F3 Fe1 O1 97.42(19) 5_556 2_556 ?
O3 Fe1 O1 97.42(19) 5_556 2_556 ?
O1 Fe1 O1 177.5(2) . 2_556 ?
O3 Fe1 O2 177.28(18) . 2_556 ?
F3 Fe1 O2 96.32(17) 5_556 2_556 ?
O3 Fe1 O2 96.32(17) 5_556 2_556 ?
O1 Fe1 O2 84.68(14) . 2_556 ?
O1 Fe1 O2 93.50(15) 2_556 2_556 ?
O3 Fe1 O2 96.32(17) . . ?
F3 Fe1 O2 177.28(18) 5_556 . ?
O3 Fe1 O2 177.28(18) 5_556 . ?
O1 Fe1 O2 93.50(15) . . ?
O1 Fe1 O2 84.68(15) 2_556 . ?
O2 Fe1 O2 85.3(2) 2_556 . ?
O3 Fe1 Mg1 41.10(13) . 5_556 ?
F3 Fe1 Mg1 41.10(13) 5_556 5_556 ?
O3 Fe1 Mg1 41.10(13) 5_556 5_556 ?
O1 Fe1 Mg1 91.24(11) . 5_556 ?
O1 Fe1 Mg1 91.23(11) 2_556 5_556 ?
O2 Fe1 Mg1 137.37(11) 2_556 5_556 ?
O2 Fe1 Mg1 137.37(11) . 5_556 ?
O3 Fe1 Mg2 92.56(13) . 1_556 ?
F3 Fe1 Mg2 140.22(16) 5_556 1_556 ?
O3 Fe1 Mg2 140.22(16) 5_556 1_556 ?
O1 Fe1 Mg2 135.26(11) . 1_556 ?
O1 Fe1 Mg2 42.81(11) 2_556 1_556 ?
O2 Fe1 Mg2 87.12(11) 2_556 1_556 ?
O2 Fe1 Mg2 41.95(10) . 1_556 ?
Mg1 Fe1 Mg2 122.65(3) 5_556 1_556 ?
O4 Fe2 O4 92.9(2) 7_556 8_454 ?
O4 Fe2 O2 98.30(16) 7_556 1_554 ?
O4 Fe2 O2 85.90(15) 8_454 1_554 ?
O4 Fe2 O2 85.90(15) 7_556 2_556 ?
O4 Fe2 O2 98.30(16) 8_454 2_556 ?
O2 Fe2 O2 173.9(2) 1_554 2_556 ?
O4 Fe2 O1 93.76(15) 7_556 . ?
O4 Fe2 O1 173.16(16) 8_454 . ?
O2 Fe2 O1 91.63(15) 1_554 . ?
O2 Fe2 O1 83.70(15) 2_556 . ?
O4 Fe2 O1 173.16(16) 7_556 2 ?
O4 Fe2 O1 93.76(15) 8_454 2 ?
O2 Fe2 O1 83.70(15) 1_554 2 ?
O2 Fe2 O1 91.63(15) 2_556 2 ?
O1 Fe2 O1 79.6(2) . 2 ?
O4 Fe2 Ca4 95.43(11) 7_556 1_554 ?
O4 Fe2 Ca4 40.97(11) 8_454 1_554 ?
O2 Fe2 Ca4 45.02(11) 1_554 1_554 ?
O2 Fe2 Ca4 139.25(11) 2_556 1_554 ?
O1 Fe2 Ca4 136.55(10) . 1_554 ?
O1 Fe2 Ca4 90.60(10) 2 1_554 ?
O4 Fe2 Mg1 141.20(11) 7_556 1_554 ?
O4 Fe2 Mg1 87.94(11) 8_454 1_554 ?
O2 Fe2 Mg1 43.03(11) 1_554 1_554 ?
O2 Fe2 Mg1 132.37(11) 2_556 1_554 ?
O1 Fe2 Mg1 85.91(11) . 1_554 ?
O1 Fe2 Mg1 40.74(10) 2 1_554 ?
Ca4 Fe2 Mg1 61.29(3) 1_554 1_554 ?
F3 Fe3 F3 180.0(3) 5_556 1_554 ?
F3 Fe3 O3 0.0 5_556 5_556 ?
F3 Fe3 O3 180.0 1_554 5_556 ?
F3 Fe3 O3 180.0 5_556 1_554 ?
F3 Fe3 O3 0.0 1_554 1_554 ?
O3 Fe3 O3 180.0(3) 5_556 1_554 ?
F3 Fe3 O1 96.18(15) 5_556 5 ?
F3 Fe3 O1 83.82(15) 1_554 5 ?
O3 Fe3 O1 96.18(15) 5_556 5 ?
O3 Fe3 O1 83.82(15) 1_554 5 ?
F3 Fe3 O1 83.82(15) 5_556 6 ?
F3 Fe3 O1 96.18(15) 1_554 6 ?
O3 Fe3 O1 83.82(15) 5_556 6 ?
O3 Fe3 O1 96.18(15) 1_554 6 ?
O1 Fe3 O1 81.7(2) 5 6 ?
F3 Fe3 O1 96.18(15) 5_556 2 ?
F3 Fe3 O1 83.82(15) 1_554 2 ?
O3 Fe3 O1 96.18(15) 5_556 2 ?
O3 Fe3 O1 83.82(15) 1_554 2 ?
O1 Fe3 O1 98.3(2) 5 2 ?
O1 Fe3 O1 180.0(2) 6 2 ?
F3 Fe3 O1 83.82(15) 5_556 . ?
F3 Fe3 O1 96.18(15) 1_554 . ?
O3 Fe3 O1 83.82(15) 5_556 . ?
O3 Fe3 O1 96.18(15) 1_554 . ?
O1 Fe3 O1 180.0 5 . ?
O1 Fe3 O1 98.3(2) 6 . ?
O1 Fe3 O1 81.7(2) 2 . ?
F3 Fe3 Mg1 138.34(11) 5_556 5 ?
F3 Fe3 Mg1 41.66(11) 1_554 5 ?
O3 Fe3 Mg1 138.34(11) 5_556 5 ?
O3 Fe3 Mg1 41.66(11) 1_554 5 ?
O1 Fe3 Mg1 42.16(10) 5 5 ?
O1 Fe3 Mg1 88.72(10) 6 5 ?
O1 Fe3 Mg1 91.28(10) 2 5 ?
O1 Fe3 Mg1 137.84(10) . 5 ?
F3 Fe3 Mg1 41.66(11) 5_556 5_556 ?
F3 Fe3 Mg1 138.34(11) 1_554 5_556 ?
O3 Fe3 Mg1 41.66(11) 5_556 5_556 ?
O3 Fe3 Mg1 138.34(11) 1_554 5_556 ?
O1 Fe3 Mg1 88.72(10) 5 5_556 ?
O1 Fe3 Mg1 42.16(10) 6 5_556 ?
O1 Fe3 Mg1 137.84(10) 2 5_556 ?
O1 Fe3 Mg1 91.28(10) . 5_556 ?
Mg1 Fe3 Mg1 119.37(4) 5 5_556 ?
F3 Fe3 Mg1 138.34(11) 5_556 1_554 ?
F3 Fe3 Mg1 41.66(11) 1_554 1_554 ?
O3 Fe3 Mg1 138.34(11) 5_556 1_554 ?
O3 Fe3 Mg1 41.66(11) 1_554 1_554 ?
O1 Fe3 Mg1 91.28(10) 5 1_554 ?
O1 Fe3 Mg1 137.84(10) 6 1_554 ?
O1 Fe3 Mg1 42.16(10) 2 1_554 ?
O1 Fe3 Mg1 88.72(10) . 1_554 ?
Mg1 Fe3 Mg1 60.63(4) 5 1_554 ?
Mg1 Fe3 Mg1 180.00(4) 5_556 1_554 ?
O4 Fe4 O4 177.7(2) 8_455 7_556 ?
O4 Fe4 O2 91.83(16) 8_455 2_556 ?
O4 Fe4 O2 86.50(15) 7_556 2_556 ?
O4 Fe4 O2 86.51(15) 8_455 . ?
O4 Fe4 O2 91.82(15) 7_556 . ?
O2 Fe4 O2 86.2(2) 2_556 . ?
O4 Fe4 Mg2 42.21(11) 8_455 1_556 ?
O4 Fe4 Mg2 136.19(12) 7_556 1_556 ?
O2 Fe4 Mg2 90.86(11) 2_556 1_556 ?
O2 Fe4 Mg2 44.38(10) . 1_556 ?
O7 Si1 O1 110.9(2) . . ?
O7 Si1 O5 109.0(3) . . ?
O1 Si1 O5 110.0(2) . . ?
O7 Si1 O6 108.5(3) . . ?
O1 Si1 O6 109.9(2) . . ?
O5 Si1 O6 108.5(2) . . ?
O7 Si1 Ca4 126.8(2) . 7_556 ?
O1 Si1 Ca4 121.01(15) . 7_556 ?
O5 Si1 Ca4 64.53(15) . 7_556 ?
O6 Si1 Ca4 44.19(15) . 7_556 ?
O4 Si2 O2 115.9(2) . . ?
O4 Si2 O5 109.7(2) . 1_556 ?
O2 Si2 O5 108.7(2) . 1_556 ?
O4 Si2 O6 102.1(2) . . ?
O2 Si2 O6 109.4(2) . . ?
O5 Si2 O6 110.9(2) 1_556 . ?
O4 Si2 Ca4 38.94(15) . 7_556 ?
O2 Si2 Ca4 127.54(15) . 7_556 ?
O5 Si2 Ca4 122.68(15) 1_556 7_556 ?
O6 Si2 Ca4 63.13(15) . 7_556 ?
Si1 O1 Fe1 121.1(2) . . ?
Si1 O1 Fe3 117.8(2) . . ?
Fe1 O1 Fe3 94.67(16) . . ?
Si1 O1 Fe2 121.8(2) . . ?
Fe1 O1 Fe2 96.45(16) . . ?
Fe3 O1 Fe2 99.35(16) . . ?
Si2 O2 Mg2 123.6(2) . 1_556 ?
Si2 O2 Fe2 123.6(2) . 1_556 ?
Mg2 O2 Fe2 0.0 1_556 1_556 ?
Si2 O2 Fe4 125.6(2) . . ?
Mg2 O2 Fe4 90.60(15) 1_556 . ?
Fe2 O2 Fe4 90.60(15) 1_556 . ?
Si2 O2 Fe1 119.5(2) . . ?
Mg2 O2 Fe1 95.02(15) 1_556 . ?
Fe2 O2 Fe1 95.02(15) 1_556 . ?
Fe4 O2 Fe1 94.25(15) . . ?
Al3 O3 Fe3 0.0 1_556 1_556 ?
Al3 O3 Fe1 97.1(2) 1_556 . ?
Fe3 O3 Fe1 97.1(2) 1_556 . ?
Al3 O3 Fe1 97.1(2) 1_556 5_556 ?
Fe3 O3 Fe1 97.1(2) 1_556 5_556 ?
Fe1 O3 Fe1 97.8(3) . 5_556 ?
Al3 O3 Mg1 97.1(2) 1_556 5_556 ?
Fe3 O3 Mg1 97.1(2) 1_556 5_556 ?
Fe1 O3 Mg1 97.8 . 5_556 ?
Fe1 O3 Mg1 0.00(5) 5_556 5_556 ?
Al3 O3 H3 129(6) 1_556 . ?
Fe3 O3 H3 129(6) 1_556 . ?
Fe1 O3 H3 115(4) . . ?
Fe1 O3 H3 115(4) 5_556 . ?
Mg1 O3 H3 115(4) 5_556 . ?
Si2 O4 Ca4 110.8(2) . 7_556 ?
Si2 O4 Fe4 110.8(2) . 7_556 ?
Ca4 O4 Fe4 0.0 7_556 7_556 ?
Si2 O4 Fe2 142.9(2) . 7_556 ?
Ca4 O4 Fe2 96.83(16) 7_556 7_556 ?
Fe4 O4 Fe2 96.83(16) 7_556 7_556 ?
Si2 O4 Mg2 142.9(2) . 7_556 ?
Ca4 O4 Mg2 96.83(16) 7_556 7_556 ?
Fe4 O4 Mg2 96.83(16) 7_556 7_556 ?
Fe2 O4 Mg2 0.00(6) 7_556 7_556 ?
Si1 O5 Si2 141.0(3) . 1_554 ?
Si1 O6 Si2 140.7(3) . . ?
Si1 O6 Ca4 110.7(2) . 7_556 ?
Si2 O6 Ca4 83.56(16) . 7_556 ?
Si1 O7 Si1 143.1(4) 6 . ?

loop_
_geom_bond_atom_site_label_1
_geom_bond_atom_site_label_2
_geom_bond_distance
_geom_bond_site_symmetry_2
_geom_bond_publ_flag
Fe1 O3 2.066(4) . ?
Fe1 F3 2.066(4) 5_556 ?
Fe1 O3 2.066(4) 5_556 ?
Fe1 O1 2.078(4) . ?
Fe1 O1 2.078(4) 2_556 ?
Fe1 O2 2.167(4) 2_556 ?
Fe1 O2 2.167(4) . ?
Fe1 Mg1 3.114(3) 5_556 ?
Fe1 Mg2 3.1632(10) 1_556 ?
Fe2 O4 2.053(4) 7_556 ?
Fe2 O4 2.053(4) 8_454 ?
Fe2 O2 2.122(4) 1_554 ?
Fe2 O2 2.122(4) 2_556 ?
Fe2 O1 2.163(4) . ?
Fe2 O1 2.163(4) 2 ?
Fe2 Ca4 3.0346(9) 1_554 ?
Fe2 Mg1 3.1632(10) 1_554 ?
Fe3 F3 2.051(6) 5_556 ?
Fe3 F3 2.051(6) 1_554 ?
Fe3 O3 2.051(6) 5_556 ?
Fe3 O3 2.051(6) 1_554 ?
Fe3 O1 2.118(4) 5 ?
Fe3 O1 2.118(4) 6 ?
Fe3 O1 2.118(4) 2 ?
Fe3 O1 2.118(4) . ?
Fe3 Mg1 3.0852(6) 5 ?
Fe3 Mg1 3.0852(6) 5_556 ?
Fe3 Mg1 3.0852(6) 1_554 ?
Fe4 O4 2.004(4) 8_455 ?
Fe4 O4 2.004(4) 7_556 ?
Fe4 O2 2.147(4) 2_556 ?
Fe4 O2 2.147(4) . ?
Fe4 Mg2 3.0346(9) 1_556 ?
Si1 O7 1.610(2) . ?
Si1 O1 1.616(4) . ?
Si1 O5 1.620(4) . ?
Si1 O6 1.627(4) . ?
Si1 Ca4 3.5888(17) 7_556 ?
Si2 O4 1.604(4) . ?
Si2 O2 1.618(4) . ?
Si2 O5 1.631(4) 1_556 ?
Si2 O6 1.647(4) . ?
Si2 Ca4 2.9791(15) 7_556 ?
O2 Mg2 2.123(4) 1_556 ?
O2 Fe2 2.123(4) 1_556 ?
O3 Al3 2.051(6) 1_556 ?
O3 Fe3 2.051(6) 1_556 ?
O3 Fe1 2.066(4) 5_556 ?
O3 Mg1 2.066(4) 5_556 ?
O3 H3 0.97(12) . ?
O4 Ca4 2.004(4) 7_556 ?
O4 Fe4 2.004(4) 7_556 ?
O4 Fe2 2.053(4) 7_556 ?
O4 Mg2 2.053(4) 7_556 ?
O5 Si2 1.631(4) 1_554 ?
O6 Ca4 2.674(4) 7_556 ?
O7 Si1 1.610(2) 6 ?

loop_
_geom_torsion_atom_site_label_1
_geom_torsion_atom_site_label_2
_geom_torsion_atom_site_label_3
_geom_torsion_atom_site_label_4
_geom_torsion
_geom_torsion_site_symmetry_1
_geom_torsion_site_symmetry_2
_geom_torsion_site_symmetry_3
_geom_torsion_site_symmetry_4
_geom_torsion_publ_flag
O7 Si1 O1 Fe1 90.0(3) . . . . ?
O5 Si1 O1 Fe1 -149.3(2) . . . . ?
O6 Si1 O1 Fe1 -30.0(3) . . . . ?
Ca4 Si1 O1 Fe1 -77.7(2) 7_556 . . . ?
O7 Si1 O1 Fe3 -25.1(3) . . . . ?
O5 Si1 O1 Fe3 95.5(2) . . . . ?
O6 Si1 O1 Fe3 -145.2(2) . . . . ?
Ca4 Si1 O1 Fe3 167.09(11) 7_556 . . . ?
O7 Si1 O1 Fe2 -148.1(3) . . . . ?
O5 Si1 O1 Fe2 -27.5(3) . . . . ?
O6 Si1 O1 Fe2 91.9(3) . . . . ?
Ca4 Si1 O1 Fe2 44.1(3) 7_556 . . . ?
O4 Si2 O2 Mg2 -96.4(3) . . . 1_556 ?
O5 Si2 O2 Mg2 27.7(3) 1_556 . . 1_556 ?
O6 Si2 O2 Mg2 148.9(2) . . . 1_556 ?
Ca4 Si2 O2 Mg2 -140.57(17) 7_556 . . 1_556 ?
O4 Si2 O2 Fe2 -96.4(3) . . . 1_556 ?
O5 Si2 O2 Fe2 27.7(3) 1_556 . . 1_556 ?
O6 Si2 O2 Fe2 148.9(2) . . . 1_556 ?
Ca4 Si2 O2 Fe2 -140.57(17) 7_556 . . 1_556 ?
O4 Si2 O2 Fe4 23.1(3) . . . . ?
O5 Si2 O2 Fe4 147.2(2) 1_556 . . . ?
O6 Si2 O2 Fe4 -91.6(3) . . . . ?
Ca4 Si2 O2 Fe4 -21.1(3) 7_556 . . . ?
O4 Si2 O2 Fe1 143.8(2) . . . . ?
O5 Si2 O2 Fe1 -92.2(3) 1_556 . . . ?
O6 Si2 O2 Fe1 29.1(3) . . . . ?
Ca4 Si2 O2 Fe1 99.6(2) 7_556 . . . ?
O2 Si2 O4 Ca4 -118.5(2) . . . 7_556 ?
O5 Si2 O4 Ca4 118.0(2) 1_556 . . 7_556 ?
O6 Si2 O4 Ca4 0.3(3) . . . 7_556 ?
O2 Si2 O4 Fe4 -118.5(2) . . . 7_556 ?
O5 Si2 O4 Fe4 118.0(2) 1_556 . . 7_556 ?
O6 Si2 O4 Fe4 0.3(3) . . . 7_556 ?
Ca4 Si2 O4 Fe4 0.000(1) 7_556 . . 7_556 ?
O2 Si2 O4 Fe2 105.9(4) . . . 7_556 ?
O5 Si2 O4 Fe2 -17.7(5) 1_556 . . 7_556 ?
O6 Si2 O4 Fe2 -135.4(4) . . . 7_556 ?
Ca4 Si2 O4 Fe2 -135.7(5) 7_556 . . 7_556 ?
O2 Si2 O4 Mg2 105.9(4) . . . 7_556 ?
O5 Si2 O4 Mg2 -17.7(5) 1_556 . . 7_556 ?
O6 Si2 O4 Mg2 -135.4(4) . . . 7_556 ?
Ca4 Si2 O4 Mg2 -135.7(5) 7_556 . . 7_556 ?
O7 Si1 O5 Si2 110.7(5) . . . 1_554 ?
O1 Si1 O5 Si2 -11.0(5) . . . 1_554 ?
O6 Si1 O5 Si2 -131.2(4) . . . 1_554 ?
Ca4 Si1 O5 Si2 -126.7(5) 7_556 . . 1_554 ?
O7 Si1 O6 Si2 -130.1(4) . . . . ?
O1 Si1 O6 Si2 -8.6(5) . . . . ?
O5 Si1 O6 Si2 111.6(4) . . . . ?
Ca4 Si1 O6 Si2 105.8(5) 7_556 . . . ?
O7 Si1 O6 Ca4 124.1(2) . . . 7_556 ?
O1 Si1 O6 Ca4 -114.4(2) . . . 7_556 ?
O5 Si1 O6 Ca4 5.8(3) . . . 7_556 ?
O4 Si2 O6 Si1 -115.3(4) . . . . ?
O2 Si2 O6 Si1 8.0(5) . . . . ?
O5 Si2 O6 Si1 127.9(4) 1_556 . . . ?
Ca4 Si2 O6 Si1 -115.1(5) 7_556 . . . ?
O4 Si2 O6 Ca4 -0.20(19) . . . 7_556 ?
O2 Si2 O6 Ca4 123.09(17) . . . 7_556 ?
O5 Si2 O6 Ca4 -117.02(18) 1_556 . . 7_556 ?
O1 Si1 O7 Si1 -9.8(7) . . . 6 ?
O5 Si1 O7 Si1 -131.0(6) . . . 6 ?
O6 Si1 O7 Si1 111.0(6) . . . 6 ?
Ca4 Si1 O7 Si1 157.1(5) 7_556 . . 6 ?
